data_2312708
loop_
_publ_author_name
'Moya, Marielsys'
'Liendo-Polanco, Gustavo R'
'Atencio, Reinaldo'
'Silva, Pedro'
'Henao, Jose A.'
'Bruno-Colmenares, Julia'

_publ_section_title
;
 Coordination geometry flexibility driving supramolecular isomerism of
 Cu/Mo pillared-layer hybrid networks.
;
_journal_issue 6
_journal_name_full 'Acta crystallographica Section B, Structural science, crystal engineering and materials'
_journal_page_first 782
_journal_page_last 792
_journal_paper_doi 10.1107/S2052520624009934
_journal_volume 80
_journal_year 2024
_chemical_formula_moiety 'C40 H32 Cu4 Mo8 N8 O26'
_chemical_formula_sum 'C40 H32 Cu4 Mo8 N8 O26'
_chemical_formula_weight 2062.41
_space_group_crystal_system monoclinic
_space_group_IT_number 14
_space_group_name_Hall '-P 2ybc'
_space_group_name_H-M_alt 'P 1 21/c 1'
_atom_sites_solution_hydrogens geom
_atom_sites_solution_primary dual
_audit_creation_date 2024-08-16
_audit_creation_method
;
Olex2 1.5
(compiled 2024.02.16 svn.r378c4104 for OlexSys, GUI svn.r6928)
;
_cell_angle_alpha 90
_cell_angle_beta 94.1363(14)
_cell_angle_gamma 90
_cell_formula_units_Z 2
_cell_length_a 10.86409(18)
_cell_length_b 11.2440(2)
_cell_length_c 21.9304(3)
_cell_measurement_reflns_used 19103
_cell_measurement_temperature 100.00(14)
_cell_measurement_theta_max 29.3590
_cell_measurement_theta_min 2.5540
_cell_volume 2671.95(7)
_computing_cell_refinement 'CrysAlisPro 1.171.42.75a (Rigaku OD, 2022)'
_computing_data_collection 'CrysAlisPro 1.171.42.75a (Rigaku OD, 2022)'
_computing_data_reduction 'CrysAlisPro 1.171.42.75a (Rigaku OD, 2022)'
_computing_molecular_graphics 'Olex2 1.5 (Dolomanov et al., 2009)'
_computing_publication_material 'Olex2 1.5 (Dolomanov et al., 2009)'
_computing_structure_refinement 'SHELXL 2018/3 (Sheldrick, 2015)'
_computing_structure_solution 'SHELXT  (Sheldrick, 2015)'
_diffrn_ambient_environment N~2~
_diffrn_ambient_temperature 100.00(14)
_diffrn_detector 'CCD plate'
_diffrn_detector_area_resol_mean 10.3196
_diffrn_detector_type Atlas
_diffrn_measured_fraction_theta_full 1.000
_diffrn_measured_fraction_theta_max 1.000
_diffrn_measurement_details
;
List of Runs (angles in degrees, time in seconds):

  # Type    Start    End  Width  t~exp~   \w     \q     \k     \f   Frames
--------------------------------------------------------------------------
  1  \w      9.00  69.00   1.00    9.92    --   11.07-130.00 -30.00   60
  2  \w     13.00  76.00   1.00    9.92    --   11.07-139.00 155.00   63
  3  \w    -42.00  22.00   1.00    9.92    --  -10.68 -77.00  60.00   64
  4  \w    -85.00  14.00   1.00    9.92    --  -10.68 -37.00-180.00   99
  5  \w    -42.00  44.00   1.00    9.92    --   11.07 -77.00-150.00   86
  6  \w    -39.00 -14.00   1.00    9.92    --  -10.68  57.00 -30.00   25
  7  \w    -17.00  84.00   1.00    9.92    --   11.07  57.00   0.00  101
;
_diffrn_measurement_device 'four-circle diffractometer'
_diffrn_measurement_device_type 'SuperNova, Dual, Cu at home/near, Atlas'
_diffrn_measurement_method '\w scans'
_diffrn_orient_matrix_type 'CrysAlisPro convention (1999,Acta A55,543-557)'
_diffrn_orient_matrix_UB_11 -0.0008865000
_diffrn_orient_matrix_UB_12 0.0627362000
_diffrn_orient_matrix_UB_13 -0.0034408000
_diffrn_orient_matrix_UB_21 0.0282762000
_diffrn_orient_matrix_UB_22 0.0063625000
_diffrn_orient_matrix_UB_23 0.0299939000
_diffrn_orient_matrix_UB_31 0.0590435000
_diffrn_orient_matrix_UB_32 -0.0021014000
_diffrn_orient_matrix_UB_33 -0.0118066000
_diffrn_radiation_monochromator mirror
_diffrn_radiation_probe x-ray
_diffrn_radiation_type 'Mo K\a'
_diffrn_radiation_wavelength 0.71073
_diffrn_reflns_av_R_equivalents 0.0552
_diffrn_reflns_av_unetI/netI 0.0302
_diffrn_reflns_Laue_measured_fraction_full 1.000
_diffrn_reflns_Laue_measured_fraction_max 1.000
_diffrn_reflns_limit_h_max 13
_diffrn_reflns_limit_h_min -13
_diffrn_reflns_limit_k_max 13
_diffrn_reflns_limit_k_min -13
_diffrn_reflns_limit_l_max 26
_diffrn_reflns_limit_l_min -26
_diffrn_reflns_number 32759
_diffrn_reflns_point_group_measured_fraction_full 1.000
_diffrn_reflns_point_group_measured_fraction_max 1.000
_diffrn_reflns_theta_full 25.242
_diffrn_reflns_theta_max 25.681
_diffrn_reflns_theta_min 1.862
_diffrn_source 'micro-focus sealed X-ray tube'
_diffrn_source_type 'SuperNova (Mo) X-ray Source'
_exptl_absorpt_coefficient_mu 3.458
_exptl_absorpt_correction_T_max 1.000
_exptl_absorpt_correction_T_min 0.643
_exptl_absorpt_correction_type gaussian
_exptl_absorpt_process_details
;
CrysAlisPro 1.171.42.75a (Rigaku Oxford Diffraction, 2022)
Numerical absorption correction based on gaussian integration over
a multifaceted crystal model
Empirical absorption correction using spherical harmonics,
implemented in SCALE3 ABSPACK scaling algorithm.
;
_exptl_crystal_colour 'metallic light yellow'
_exptl_crystal_colour_lustre metallic
_exptl_crystal_colour_modifier light
_exptl_crystal_colour_primary yellow
_exptl_crystal_density_diffrn 2.563
_exptl_crystal_description block
_exptl_crystal_F_000 1976
_exptl_crystal_size_max 0.181
_exptl_crystal_size_mid 0.112
_exptl_crystal_size_min 0.084
_refine_diff_density_max 0.651
_refine_diff_density_min -0.671
_refine_diff_density_rms 0.161
_refine_ls_extinction_method none
_refine_ls_goodness_of_fit_ref 1.071
_refine_ls_hydrogen_treatment constr
_refine_ls_matrix_type full
_refine_ls_number_parameters 388
_refine_ls_number_reflns 5067
_refine_ls_number_restraints 0
_refine_ls_restrained_S_all 1.071
_refine_ls_R_factor_all 0.0284
_refine_ls_R_factor_gt 0.0230
_refine_ls_shift/su_max 0.002
_refine_ls_shift/su_mean 0.000
_refine_ls_structure_factor_coef Fsqd
_refine_ls_weighting_details 'w=1/[\s^2^(Fo^2^)+(0.0196P)^2^+2.9699P] where P=(Fo^2^+2Fc^2^)/3'
_refine_ls_weighting_scheme calc
_refine_ls_wR_factor_gt 0.0461
_refine_ls_wR_factor_ref 0.0494
_reflns_Friedel_coverage 0.000
_reflns_number_gt 4541
_reflns_number_total 5067
_reflns_threshold_expression 'I > 2\s(I)'
_cod_data_source_file yv5021sup1.cif
_cod_data_source_block 4
_cod_depositor_comments 'Adding full bibliography for 2312705--2312708.cif.'
_cod_original_cell_volume 2671.95(8)
_cod_database_code 2312708
_shelx_shelxl_version_number 2018/3
_chemical_oxdiff_formula C40H38Cu4Mo8N8O26
_chemical_oxdiff_usercomment Y1803d_ReinaldoAtencio_IVIC
_shelx_space_group_comment
;
The symmetry employed for this shelxl refinement is uniquely defined
by the following loop, which should always be used as a source of
symmetry information in preference to the above space-group names.
They are only intended as comments.
;
_olex2_refinement_description
;
1. Fixed Uiso
 At 1.2 times of:
  All C(H) groups
2.a Aromatic/amide H refined with riding coordinates:
 C2(H2), C3(H3), C4(H4), C5(H5), C7(H7), C8(H8), C9(H9), C10(H10), C12(H12),
 C13(H13), C14(H14), C15(H15), C17(H17), C18(H18), C19(H19), C20(H20)
;
_olex2_submission_special_instructions 'No special instructions were received'
_oxdiff_exptl_absorpt_empirical_details
;
Empirical correction (ABSPACK) includes:
- Absorption correction using spherical harmonics
- Frame scaling
;
_oxdiff_exptl_absorpt_empirical_full_max 2.382
_oxdiff_exptl_absorpt_empirical_full_min 0.615

loop_
_space_group_symop_operation_xyz
'x, y, z'
'-x, y+1/2, -z+1/2'
'-x, -y, -z'
'x, -y-1/2, z-1/2'

loop_
_atom_site_label
_atom_site_type_symbol
_atom_site_fract_x
_atom_site_fract_y
_atom_site_fract_z
_atom_site_U_iso_or_equiv
_atom_site_adp_type
_atom_site_occupancy
_atom_site_site_symmetry_order
_atom_site_calc_flag
_atom_site_refinement_flags_posn
_atom_site_refinement_flags_adp
_atom_site_refinement_flags_occupancy
_atom_site_disorder_assembly
_atom_site_disorder_group
Mo1 Mo 1.22172(2) 0.93093(2) 0.54305(2) 0.00643(7) Uani 1 1 d . . . . .
Mo2 Mo 1.48014(2) 0.81408(2) 0.60772(2) 0.00665(7) Uani 1 1 d . . . . .
Mo3 Mo 1.80122(2) 0.87235(2) 0.57811(2) 0.00752(7) Uani 1 1 d . . . . .
Mo4 Mo 1.47188(2) 0.87625(2) 0.45149(2) 0.00609(7) Uani 1 1 d . . . . .
Cu1 Cu 1.52488(3) 0.54844(4) 0.40775(2) 0.01538(9) Uani 1 1 d . . . . .
Cu2 Cu 1.44714(3) 0.73725(4) 0.27403(2) 0.01411(9) Uani 1 1 d . . . . .
O1 O 1.08709(18) 0.86561(18) 0.51731(10) 0.0122(5) Uani 1 1 d . . . . .
O2 O 1.31816(17) 0.79373(17) 0.56926(9) 0.0084(4) Uani 1 1 d . . . . .
O3 O 1.65016(18) 0.87408(19) 0.61112(9) 0.0126(5) Uani 1 1 d . . . . .
O4 O 1.79031(17) 0.91160(18) 0.49639(9) 0.0093(4) Uani 1 1 d . . . . .
O5 O 1.19652(18) 0.98387(19) 0.61359(9) 0.0121(4) Uani 1 1 d . . . . .
O6 O 1.50409(18) 0.67031(19) 0.63130(10) 0.0130(5) Uani 1 1 d . . . . .
O7 O 1.44435(18) 0.88761(18) 0.67261(9) 0.0111(4) Uani 1 1 d . . . . .
O8 O 1.89913(18) 0.96249(19) 0.62106(9) 0.0126(5) Uani 1 1 d . . . . .
O9 O 1.8601(2) 0.7323(2) 0.58446(11) 0.0192(5) Uani 1 1 d . . . . .
O10 O 1.56176(17) 1.01447(18) 0.44708(9) 0.0085(4) Uani 1 1 d . . . . .
O11 O 1.48939(18) 0.80212(19) 0.38445(9) 0.0128(5) Uani 1 1 d . . . . .
O12 O 1.53028(17) 0.77967(18) 0.51063(9) 0.0094(4) Uani 1 1 d . . . . .
O13 O 1.31051(17) 0.89691(18) 0.45434(9) 0.0091(4) Uani 1 1 d . . . . .
N1 N 2.3509(2) 0.5497(2) 0.40983(12) 0.0116(5) Uani 1 1 d . . . . .
N2 N 1.6991(2) 0.5528(2) 0.40750(11) 0.0115(5) Uani 1 1 d . . . . .
N3 N 0.6217(2) 0.7349(2) 0.27206(11) 0.0100(5) Uani 1 1 d . . . . .
N4 N 1.2726(2) 0.7434(2) 0.27106(12) 0.0119(5) Uani 1 1 d . . . . .
C1 C 2.0934(3) 0.5552(3) 0.40906(14) 0.0093(6) Uani 1 1 d . . . . .
C2 C 2.1526(3) 0.5017(3) 0.36202(14) 0.0105(6) Uani 1 1 d . . . . .
H2 H 2.105447 0.466276 0.328661 0.013 Uiso 1 1 calc R U . . .
C3 C 2.2793(3) 0.5000(3) 0.36376(14) 0.0115(6) Uani 1 1 d . . . . .
H3 H 2.318011 0.462434 0.331364 0.014 Uiso 1 1 calc R U . . .
C4 C 2.2939(3) 0.6021(3) 0.45515(14) 0.0114(6) Uani 1 1 d . . . . .
H4 H 2.343192 0.637631 0.487772 0.014 Uiso 1 1 calc R U . . .
C5 C 2.1672(3) 0.6069(3) 0.45654(14) 0.0102(6) Uani 1 1 d . . . . .
H5 H 2.130747 0.644846 0.489475 0.012 Uiso 1 1 calc R U . . .
C6 C 1.9570(3) 0.5551(3) 0.40927(13) 0.0095(6) Uani 1 1 d . . . . .
C7 C 1.8927(3) 0.6498(3) 0.43288(14) 0.0128(7) Uani 1 1 d . . . . .
H7 H 1.935978 0.716779 0.449974 0.015 Uiso 1 1 calc R U . . .
C8 C 1.7656(3) 0.6454(3) 0.43115(15) 0.0152(7) Uani 1 1 d . . . . .
H8 H 1.722922 0.710625 0.447360 0.018 Uiso 1 1 calc R U . . .
C9 C 1.7612(3) 0.4605(3) 0.38537(14) 0.0128(6) Uani 1 1 d . . . . .
H9 H 1.715736 0.394343 0.368925 0.015 Uiso 1 1 calc R U . . .
C10 C 1.8883(3) 0.4582(3) 0.38563(14) 0.0112(6) Uani 1 1 d . . . . .
H10 H 1.928837 0.391283 0.369849 0.013 Uiso 1 1 calc R U . . .
C11 C 0.8782(3) 0.7371(3) 0.26902(13) 0.0093(6) Uani 1 1 d . . . . .
C12 C 0.8096(3) 0.6373(3) 0.25071(13) 0.0104(6) Uani 1 1 d . . . . .
H12 H 0.849585 0.568146 0.237066 0.012 Uiso 1 1 calc R U . . .
C13 C 0.6832(3) 0.6396(3) 0.25249(13) 0.0101(6) Uani 1 1 d . . . . .
H13 H 0.637308 0.571171 0.239378 0.012 Uiso 1 1 calc R U . . .
C14 C 0.6880(3) 0.8313(3) 0.29020(13) 0.0111(6) Uani 1 1 d . . . . .
H14 H 0.646095 0.898889 0.304490 0.013 Uiso 1 1 calc R U . . .
C15 C 0.8145(3) 0.8355(3) 0.28876(14) 0.0120(6) Uani 1 1 d . . . . .
H15 H 0.858165 0.905588 0.301251 0.014 Uiso 1 1 calc R U . . .
C16 C 1.0145(3) 0.7399(3) 0.26862(13) 0.0093(6) Uani 1 1 d . . . . .
C17 C 1.0854(3) 0.7999(3) 0.31455(14) 0.0110(6) Uani 1 1 d . . . . .
H17 H 1.046356 0.840577 0.345849 0.013 Uiso 1 1 calc R U . . .
C18 C 1.2121(3) 0.7999(3) 0.31430(14) 0.0124(6) Uani 1 1 d . . . . .
H18 H 1.258870 0.841344 0.345817 0.015 Uiso 1 1 calc R U . . .
C19 C 1.2036(3) 0.6861(3) 0.22631(14) 0.0130(7) Uani 1 1 d . . . . .
H19 H 1.244758 0.647186 0.195144 0.016 Uiso 1 1 calc R U . . .
C20 C 1.0761(3) 0.6816(3) 0.22384(14) 0.0113(6) Uani 1 1 d . . . . .
H20 H 1.031245 0.639320 0.192003 0.014 Uiso 1 1 calc R U . . .

loop_
_atom_site_aniso_label
_atom_site_aniso_U_11
_atom_site_aniso_U_22
_atom_site_aniso_U_33
_atom_site_aniso_U_23
_atom_site_aniso_U_13
_atom_site_aniso_U_12
Mo1 0.00473(13) 0.00780(14) 0.00685(13) 0.00045(10) 0.00104(9) -0.00004(9)
Mo2 0.00397(13) 0.00853(14) 0.00751(13) 0.00169(10) 0.00090(9) -0.00015(9)
Mo3 0.00556(13) 0.00882(14) 0.00828(13) 0.00148(10) 0.00124(9) -0.00045(9)
Mo4 0.00430(13) 0.00722(13) 0.00683(12) -0.00075(9) 0.00099(9) -0.00081(9)
Cu1 0.00333(19) 0.0238(2) 0.0192(2) 0.00081(17) 0.00167(15) 0.00026(15)
Cu2 0.00341(18) 0.0193(2) 0.0198(2) -0.00125(17) 0.00153(15) 0.00011(15)
O1 0.0070(11) 0.0124(11) 0.0172(11) 0.0012(9) 0.0003(8) 0.0004(8)
O2 0.0071(10) 0.0078(11) 0.0105(10) 0.0022(8) 0.0015(8) -0.0017(8)
O3 0.0070(11) 0.0192(12) 0.0115(11) 0.0011(9) -0.0011(8) -0.0033(8)
O4 0.0076(10) 0.0101(11) 0.0102(10) 0.0015(9) 0.0009(8) 0.0007(8)
O5 0.0117(11) 0.0151(12) 0.0097(11) -0.0009(9) 0.0020(8) 0.0029(8)
O6 0.0071(10) 0.0139(12) 0.0178(11) 0.0052(9) 0.0003(8) 0.0013(8)
O7 0.0068(10) 0.0147(12) 0.0119(11) 0.0004(9) -0.0002(8) -0.0009(8)
O8 0.0085(11) 0.0158(12) 0.0131(11) 0.0017(9) -0.0009(8) -0.0026(8)
O9 0.0224(12) 0.0126(12) 0.0232(13) 0.0064(10) 0.0065(10) 0.0038(9)
O10 0.0067(10) 0.0093(11) 0.0094(10) 0.0013(8) 0.0005(8) 0.0000(8)
O11 0.0104(11) 0.0155(12) 0.0129(11) -0.0044(9) 0.0036(8) -0.0018(8)
O12 0.0075(10) 0.0081(11) 0.0127(11) 0.0000(8) 0.0018(8) 0.0000(8)
O13 0.0062(10) 0.0111(11) 0.0099(10) -0.0017(8) 0.0004(8) -0.0019(8)
N1 0.0100(13) 0.0086(13) 0.0164(14) 0.0017(11) 0.0026(10) 0.0002(10)
N2 0.0064(13) 0.0148(14) 0.0132(13) 0.0014(11) 0.0006(10) -0.0004(10)
N3 0.0076(13) 0.0167(14) 0.0058(12) -0.0002(10) 0.0004(10) 0.0007(10)
N4 0.0071(13) 0.0137(14) 0.0149(13) -0.0027(11) 0.0013(10) -0.0002(10)
C1 0.0072(15) 0.0071(15) 0.0136(15) 0.0016(12) 0.0008(12) 0.0006(11)
C2 0.0098(16) 0.0076(15) 0.0139(15) -0.0005(12) -0.0008(12) -0.0025(11)
C3 0.0092(16) 0.0095(16) 0.0160(16) 0.0002(13) 0.0035(12) 0.0007(12)
C4 0.0101(16) 0.0093(16) 0.0147(16) 0.0016(12) 0.0006(12) -0.0030(12)
C5 0.0071(15) 0.0103(16) 0.0135(15) -0.0008(12) 0.0026(12) 0.0006(12)
C6 0.0066(15) 0.0120(16) 0.0096(14) 0.0037(12) -0.0015(11) 0.0001(11)
C7 0.0084(16) 0.0136(17) 0.0160(16) -0.0037(13) -0.0006(12) -0.0016(12)
C8 0.0100(16) 0.0153(17) 0.0205(17) -0.0020(14) 0.0037(13) 0.0033(12)
C9 0.0118(16) 0.0120(16) 0.0145(16) 0.0001(13) -0.0001(12) -0.0024(12)
C10 0.0086(15) 0.0107(16) 0.0146(16) 0.0005(13) 0.0026(12) 0.0020(12)
C11 0.0063(15) 0.0152(16) 0.0065(14) 0.0007(12) 0.0000(11) 0.0012(12)
C12 0.0088(15) 0.0151(17) 0.0073(14) -0.0028(12) 0.0014(11) 0.0010(12)
C13 0.0089(15) 0.0140(16) 0.0071(14) -0.0005(12) -0.0010(11) -0.0033(12)
C14 0.0091(15) 0.0138(16) 0.0104(15) -0.0038(12) 0.0012(12) 0.0027(12)
C15 0.0077(15) 0.0151(17) 0.0133(15) -0.0022(13) 0.0010(12) -0.0003(12)
C16 0.0063(15) 0.0100(16) 0.0116(15) 0.0005(12) 0.0014(11) -0.0007(11)
C17 0.0101(15) 0.0119(16) 0.0113(15) -0.0044(12) 0.0032(12) 0.0012(12)
C18 0.0096(16) 0.0153(17) 0.0124(15) -0.0050(13) -0.0001(12) -0.0021(12)
C19 0.0094(16) 0.0181(17) 0.0116(15) -0.0050(13) 0.0019(12) 0.0018(12)
C20 0.0078(15) 0.0134(16) 0.0126(15) -0.0041(13) 0.0000(12) -0.0023(12)

loop_
_atom_type_symbol
_atom_type_description
_atom_type_scat_dispersion_real
_atom_type_scat_dispersion_imag
_atom_type_scat_source
C C 0.0033 0.0016 'International Tables Vol C Tables 4.2.6.8 and 6.1.1.4'
H H 0.0000 0.0000 'International Tables Vol C Tables 4.2.6.8 and 6.1.1.4'
Cu Cu 0.3201 1.2651 'International Tables Vol C Tables 4.2.6.8 and 6.1.1.4'
Mo Mo -1.6832 0.6857 'International Tables Vol C Tables 4.2.6.8 and 6.1.1.4'
N N 0.0061 0.0033 'International Tables Vol C Tables 4.2.6.8 and 6.1.1.4'
O O 0.0106 0.0060 'International Tables Vol C Tables 4.2.6.8 and 6.1.1.4'

loop_
_exptl_crystal_face_index_h
_exptl_crystal_face_index_k
_exptl_crystal_face_index_l
_exptl_crystal_face_perp_dist
15 2 3 0.0701
2 -5 -29 0.0623
-2 5 29 0.0482
-15 -3 -4 0.0974
-9 -5 -21 0.0817
-1 -4 30 0.0407
0 4 -30 0.0494
14 -4 10 0.0618
-7 -3 28 0.0671
-3 -14 13 0.0294
-1 15 -10 0.0391
12 -10 -4 0.0673
13 4 -15 0.0870

loop_
_geom_angle_atom_site_label_1
_geom_angle_atom_site_label_2
_geom_angle_atom_site_label_3
_geom_angle
_geom_angle_site_symmetry_1
_geom_angle_site_symmetry_3
_geom_angle_publ_flag
O1 Mo1 O2 100.93(9) . . ?
O1 Mo1 O4 102.39(9) . 3_876 ?
O1 Mo1 O5 105.26(10) . . ?
O1 Mo1 O10 161.17(9) . 3_876 ?
O1 Mo1 O13 92.94(9) . . ?
O2 Mo1 O4 150.07(8) . 3_876 ?
O2 Mo1 O10 70.94(7) . 3_876 ?
O2 Mo1 O13 82.25(8) . . ?
O4 Mo1 O10 81.08(7) 3_876 3_876 ?
O4 Mo1 O13 78.09(8) 3_876 . ?
O5 Mo1 O2 97.40(9) . . ?
O5 Mo1 O4 94.30(9) . 3_876 ?
O5 Mo1 O10 92.81(8) . 3_876 ?
O5 Mo1 O13 161.46(9) . . ?
O13 Mo1 O10 69.46(7) . 3_876 ?
O2 Mo2 O3 153.21(8) . . ?
O2 Mo2 O10 74.23(8) . 3_876 ?
O2 Mo2 O12 80.85(8) . . ?
O3 Mo2 O10 83.22(8) . 3_876 ?
O3 Mo2 O12 78.77(8) . . ?
O6 Mo2 O2 97.78(9) . . ?
O6 Mo2 O3 101.02(9) . . ?
O6 Mo2 O7 104.08(10) . . ?
O6 Mo2 O10 165.86(9) . 3_876 ?
O6 Mo2 O12 94.64(9) . . ?
O7 Mo2 O2 99.64(9) . . ?
O7 Mo2 O3 94.13(9) . . ?
O7 Mo2 O10 88.93(9) . 3_876 ?
O7 Mo2 O12 160.97(9) . . ?
O12 Mo2 O10 72.80(7) . 3_876 ?
O3 Mo3 O4 112.56(9) . . ?
O8 Mo3 O3 108.37(9) . . ?
O8 Mo3 O4 112.92(9) . . ?
O9 Mo3 O3 108.57(10) . . ?
O9 Mo3 O4 107.39(10) . . ?
O9 Mo3 O8 106.80(11) . . ?
O11 Mo4 O10 105.87(9) . . ?
O11 Mo4 O12 105.89(10) . . ?
O11 Mo4 O13 105.39(9) . . ?
O12 Mo4 O10 113.08(9) . . ?
O12 Mo4 O13 110.90(9) . . ?
O13 Mo4 O10 114.86(9) . . ?
N2 Cu1 N1 177.72(11) . 1_455 ?
N4 Cu2 N3 176.48(11) . 1_655 ?
Mo2 O2 Mo1 119.95(10) . . ?
Mo3 O3 Mo2 147.63(12) . . ?
Mo3 O4 Mo1 129.81(11) . 3_876 ?
Mo2 O10 Mo1 89.34(7) 3_876 3_876 ?
Mo4 O10 Mo1 136.33(10) . 3_876 ?
Mo4 O10 Mo2 130.47(10) . 3_876 ?
Mo4 O12 Mo2 118.97(10) . . ?
Mo4 O13 Mo1 122.37(10) . . ?
C3 N1 Cu1 120.0(2) . 1_655 ?
C4 N1 Cu1 122.3(2) . 1_655 ?
C4 N1 C3 117.6(2) . . ?
C8 N2 Cu1 121.8(2) . . ?
C9 N2 Cu1 120.5(2) . . ?
C9 N2 C8 117.7(3) . . ?
C13 N3 Cu2 122.5(2) . 1_455 ?
C14 N3 Cu2 119.7(2) . 1_455 ?
C14 N3 C13 117.8(2) . . ?
C18 N4 Cu2 122.0(2) . . ?
C18 N4 C19 117.4(2) . . ?
C19 N4 Cu2 120.5(2) . . ?
C2 C1 C5 117.5(3) . . ?
C2 C1 C6 121.2(3) . . ?
C5 C1 C6 121.3(3) . . ?
C1 C2 H2 120.0 . . ?
C3 C2 C1 120.1(3) . . ?
C3 C2 H2 120.0 . . ?
N1 C3 C2 122.4(3) . . ?
N1 C3 H3 118.8 . . ?
C2 C3 H3 118.8 . . ?
N1 C4 H4 118.4 . . ?
N1 C4 C5 123.1(3) . . ?
C5 C4 H4 118.4 . . ?
C1 C5 H5 120.4 . . ?
C4 C5 C1 119.2(3) . . ?
C4 C5 H5 120.4 . . ?
C7 C6 C1 121.9(3) . . ?
C7 C6 C10 117.7(3) . . ?
C10 C6 C1 120.5(3) . . ?
C6 C7 H7 120.3 . . ?
C8 C7 C6 119.3(3) . . ?
C8 C7 H7 120.3 . . ?
N2 C8 C7 123.1(3) . . ?
N2 C8 H8 118.5 . . ?
C7 C8 H8 118.5 . . ?
N2 C9 H9 118.7 . . ?
N2 C9 C10 122.7(3) . . ?
C10 C9 H9 118.7 . . ?
C6 C10 H10 120.2 . . ?
C9 C10 C6 119.6(3) . . ?
C9 C10 H10 120.2 . . ?
C12 C11 C15 117.6(3) . . ?
C12 C11 C16 122.1(3) . . ?
C15 C11 C16 120.3(3) . . ?
C11 C12 H12 120.3 . . ?
C13 C12 C11 119.5(3) . . ?
C13 C12 H12 120.3 . . ?
N3 C13 C12 122.8(3) . . ?
N3 C13 H13 118.6 . . ?
C12 C13 H13 118.6 . . ?
N3 C14 H14 118.9 . . ?
N3 C14 C15 122.3(3) . . ?
C15 C14 H14 118.9 . . ?
C11 C15 H15 120.0 . . ?
C14 C15 C11 120.0(3) . . ?
C14 C15 H15 120.0 . . ?
C17 C16 C11 120.3(3) . . ?
C20 C16 C11 121.7(3) . . ?
C20 C16 C17 117.9(3) . . ?
C16 C17 H17 120.1 . . ?
C18 C17 C16 119.8(3) . . ?
C18 C17 H17 120.1 . . ?
N4 C18 C17 122.7(3) . . ?
N4 C18 H18 118.7 . . ?
C17 C18 H18 118.7 . . ?
N4 C19 H19 118.5 . . ?
N4 C19 C20 123.1(3) . . ?
C20 C19 H19 118.5 . . ?
C16 C20 H20 120.4 . . ?
C19 C20 C16 119.1(3) . . ?
C19 C20 H20 120.4 . . ?

loop_
_geom_bond_atom_site_label_1
_geom_bond_atom_site_label_2
_geom_bond_distance
_geom_bond_site_symmetry_2
_geom_bond_publ_flag
Mo1 O1 1.697(2) . ?
Mo1 O2 1.929(2) . ?
Mo1 O4 1.971(2) 3_876 ?
Mo1 O5 1.698(2) . ?
Mo1 O10 2.4256(19) 3_876 ?
Mo1 O13 2.266(2) . ?
Mo2 O2 1.9096(19) . ?
Mo2 O3 1.963(2) . ?
Mo2 O6 1.711(2) . ?
Mo2 O7 1.714(2) . ?
Mo2 O10 2.300(2) 3_876 ?
Mo2 O12 2.269(2) . ?
Mo3 O3 1.841(2) . ?
Mo3 O4 1.841(2) . ?
Mo3 O8 1.703(2) . ?
Mo3 O9 1.701(2) . ?
Mo4 O10 1.842(2) . ?
Mo4 O11 1.712(2) . ?
Mo4 O12 1.774(2) . ?
Mo4 O13 1.7740(19) . ?
Cu1 N1 1.894(2) 1_455 ?
Cu1 N2 1.894(2) . ?
Cu2 N3 1.900(2) 1_655 ?
Cu2 N4 1.894(2) . ?
N1 C3 1.351(4) . ?
N1 C4 1.344(4) . ?
N2 C8 1.350(4) . ?
N2 C9 1.347(4) . ?
N3 C13 1.349(4) . ?
N3 C14 1.346(4) . ?
N4 C18 1.351(4) . ?
N4 C19 1.354(4) . ?
C1 C2 1.392(4) . ?
C1 C5 1.394(4) . ?
C1 C6 1.482(4) . ?
C2 H2 0.9500 . ?
C2 C3 1.374(4) . ?
C3 H3 0.9500 . ?
C4 H4 0.9500 . ?
C4 C5 1.380(4) . ?
C5 H5 0.9500 . ?
C6 C7 1.394(4) . ?
C6 C10 1.398(4) . ?
C7 H7 0.9500 . ?
C7 C8 1.379(4) . ?
C8 H8 0.9500 . ?
C9 H9 0.9500 . ?
C9 C10 1.380(4) . ?
C10 H10 0.9500 . ?
C11 C12 1.390(4) . ?
C11 C15 1.391(4) . ?
C11 C16 1.482(4) . ?
C12 H12 0.9500 . ?
C12 C13 1.377(4) . ?
C13 H13 0.9500 . ?
C14 H14 0.9500 . ?
C14 C15 1.378(4) . ?
C15 H15 0.9500 . ?
C16 C17 1.397(4) . ?
C16 C20 1.391(4) . ?
C17 H17 0.9500 . ?
C17 C18 1.376(4) . ?
C18 H18 0.9500 . ?
C19 H19 0.9500 . ?
C19 C20 1.383(4) . ?
C20 H20 0.9500 . ?

loop_
_geom_torsion_atom_site_label_1
_geom_torsion_atom_site_label_2
_geom_torsion_atom_site_label_3
_geom_torsion_atom_site_label_4
_geom_torsion
_geom_torsion_site_symmetry_1
_geom_torsion_site_symmetry_2
_geom_torsion_site_symmetry_3
_geom_torsion_site_symmetry_4
_geom_torsion_publ_flag
Cu1 N1 C3 C2 -177.9(2) 1_655 . . . ?
Cu1 N1 C4 C5 178.1(2) 1_655 . . . ?
Cu1 N2 C8 C7 178.5(2) . . . . ?
Cu1 N2 C9 C10 -178.3(2) . . . . ?
Cu2 N3 C13 C12 179.8(2) 1_455 . . . ?
Cu2 N3 C14 C15 -178.8(2) 1_455 . . . ?
Cu2 N4 C18 C17 -176.5(2) . . . . ?
Cu2 N4 C19 C20 176.1(2) . . . . ?
O3 Mo3 O4 Mo1 80.65(15) . . . 3_876 ?
O4 Mo3 O3 Mo2 56.5(2) . . . . ?
O8 Mo3 O3 Mo2 -177.9(2) . . . . ?
O8 Mo3 O4 Mo1 -42.45(16) . . . 3_876 ?
O9 Mo3 O3 Mo2 -62.2(2) . . . . ?
O9 Mo3 O4 Mo1 -159.92(13) . . . 3_876 ?
O10 Mo4 O12 Mo2 81.39(12) . . . . ?
O10 Mo4 O13 Mo1 -85.34(13) . . . . ?
O11 Mo4 O10 Mo1 -75.60(16) . . . 3_876 ?
O11 Mo4 O10 Mo2 75.10(14) . . . 3_876 ?
O11 Mo4 O12 Mo2 -163.12(10) . . . . ?
O11 Mo4 O13 Mo1 158.55(11) . . . . ?
O12 Mo4 O10 Mo1 39.90(17) . . . 3_876 ?
O12 Mo4 O10 Mo2 -169.40(11) . . . 3_876 ?
O12 Mo4 O13 Mo1 44.41(14) . . . . ?
O13 Mo4 O10 Mo1 168.57(13) . . . 3_876 ?
O13 Mo4 O10 Mo2 -40.73(16) . . . 3_876 ?
O13 Mo4 O12 Mo2 -49.29(13) . . . . ?
N1 C4 C5 C1 0.0(5) . . . . ?
N2 C9 C10 C6 -0.4(5) . . . . ?
N3 C14 C15 C11 -1.1(5) . . . . ?
N4 C19 C20 C16 1.0(5) . . . . ?
C1 C2 C3 N1 -0.5(5) . . . . ?
C1 C6 C7 C8 179.2(3) . . . . ?
C1 C6 C10 C9 -179.0(3) . . . . ?
C2 C1 C5 C4 -0.4(4) . . . . ?
C2 C1 C6 C7 -146.2(3) . . . . ?
C2 C1 C6 C10 34.1(4) . . . . ?
C3 N1 C4 C5 0.1(4) . . . . ?
C4 N1 C3 C2 0.1(4) . . . . ?
C5 C1 C2 C3 0.6(4) . . . . ?
C5 C1 C6 C7 35.2(4) . . . . ?
C5 C1 C6 C10 -144.6(3) . . . . ?
C6 C1 C2 C3 -178.1(3) . . . . ?
C6 C1 C5 C4 178.3(3) . . . . ?
C6 C7 C8 N2 0.0(5) . . . . ?
C7 C6 C10 C9 1.2(4) . . . . ?
C8 N2 C9 C10 -0.6(4) . . . . ?
C9 N2 C8 C7 0.8(5) . . . . ?
C10 C6 C7 C8 -1.0(4) . . . . ?
C11 C12 C13 N3 -0.8(4) . . . . ?
C11 C16 C17 C18 178.8(3) . . . . ?
C11 C16 C20 C19 -179.2(3) . . . . ?
C12 C11 C15 C14 0.6(4) . . . . ?
C12 C11 C16 C17 -143.3(3) . . . . ?
C12 C11 C16 C20 35.4(4) . . . . ?
C13 N3 C14 C15 0.6(4) . . . . ?
C14 N3 C13 C12 0.3(4) . . . . ?
C15 C11 C12 C13 0.3(4) . . . . ?
C15 C11 C16 C17 35.9(4) . . . . ?
C15 C11 C16 C20 -145.4(3) . . . . ?
C16 C11 C12 C13 179.5(3) . . . . ?
C16 C11 C15 C14 -178.6(3) . . . . ?
C16 C17 C18 N4 -0.1(5) . . . . ?
C17 C16 C20 C19 -0.4(4) . . . . ?
C18 N4 C19 C20 -1.1(5) . . . . ?
C19 N4 C18 C17 0.7(5) . . . . ?
C20 C16 C17 C18 0.0(4) . . . . ?

loop_
_exptl_oxdiff_crystal_face_indexfrac_h
_exptl_oxdiff_crystal_face_indexfrac_k
_exptl_oxdiff_crystal_face_indexfrac_l
_exptl_oxdiff_crystal_face_x
_exptl_oxdiff_crystal_face_y
_exptl_oxdiff_crystal_face_z
14.9316 2.4018 2.8211 0.1277 0.5221 0.8433
1.6564 -4.8935 -29.3944 -0.2073 -0.8660 0.4551
-1.9174 4.8593 29.3894 0.2054 0.8582 -0.4704
-14.7566 -2.6356 -4.2963 -0.1375 -0.5629 -0.8150
-9.2876 -4.8805 -21.2524 -0.2248 -0.9311 -0.2872
-1.2358 -3.9207 29.9657 -0.3480 0.8389 -0.4185
0.0637 4.0904 -29.8111 0.3591 -0.8663 0.3471
13.5662 -3.6470 10.4395 -0.2767 0.6735 0.6854
-7.3150 -2.6169 27.6901 -0.2530 0.6070 -0.7533
-3.3110 -13.9697 13.4380 -0.9197 0.2206 -0.3248
-0.5889 14.8947 -10.3897 0.9707 -0.2335 0.0566
11.8394 -9.9881 -3.9742 -0.6234 0.1520 0.7670
13.3655 3.5212 -15.3672 0.2619 -0.0606 0.9632
